data_7128062
loop_
_publ_author_name
'Basavarajappa, Ashokkumar'
'Ambhore, Madan D.'
'Anand, Venkataramanarao G.'

_publ_section_title
;
 Three dimensional isophlorinoid tetrapodal molecular cage.
;
_journal_issue 35
_journal_name_full 'Chemical communications (Cambridge, England)'
_journal_page_first 4299
_journal_page_last 4302
_journal_paper_doi 10.1039/d1cc01002f
_journal_volume 57
_journal_year 2021
_chemical_formula_moiety 'C148 H120 S16'
_chemical_formula_sum 'C148 H120 S16'
_chemical_formula_weight 2411.40
_space_group_crystal_system tetragonal
_space_group_IT_number 118
_space_group_name_Hall 'P -4 -2n'
_space_group_name_H-M_alt 'P -4 n 2'
_atom_sites_solution_hydrogens geom
_audit_creation_method SHELXL-2014/7
_audit_update_record
;
2021-02-08 deposited with the CCDC.	2021-03-24 downloaded from the CCDC.
;
_cell_angle_alpha 90
_cell_angle_beta 90
_cell_angle_gamma 90
_cell_formula_units_Z 2
_cell_length_a 26.025(8)
_cell_length_b 26.025(8)
_cell_length_c 12.283(5)
_cell_measurement_reflns_used 9918
_cell_measurement_temperature 273(2)
_cell_measurement_theta_max 20.86
_cell_measurement_theta_min 2.21
_cell_volume 8319(5)
_computing_structure_refinement 'SHELXL-2014/7 (Sheldrick, 2014)'
_diffrn_ambient_temperature 273(2)
_diffrn_measured_fraction_theta_full 0.997
_diffrn_measured_fraction_theta_max 0.997
_diffrn_measurement_device_type 'Bruker APEX-II CCD'
_diffrn_radiation_type MoK\a
_diffrn_radiation_wavelength 0.71073
_diffrn_reflns_av_R_equivalents 0.2454
_diffrn_reflns_av_unetI/netI 0.0917
_diffrn_reflns_Laue_measured_fraction_full 0.997
_diffrn_reflns_Laue_measured_fraction_max 0.997
_diffrn_reflns_limit_h_max 20
_diffrn_reflns_limit_h_min -30
_diffrn_reflns_limit_k_max 31
_diffrn_reflns_limit_k_min -31
_diffrn_reflns_limit_l_max 14
_diffrn_reflns_limit_l_min -14
_diffrn_reflns_number 94233
_diffrn_reflns_point_group_measured_fraction_full 0.997
_diffrn_reflns_point_group_measured_fraction_max 0.997
_diffrn_reflns_theta_full 25.131
_diffrn_reflns_theta_max 25.131
_diffrn_reflns_theta_min 1.107
_exptl_absorpt_coefficient_mu 0.247
_exptl_crystal_density_diffrn 0.963
_exptl_crystal_description 'black cube'
_exptl_crystal_F_000 2528
_refine_diff_density_max 0.621
_refine_diff_density_min -0.458
_refine_diff_density_rms 0.099
_refine_ls_abs_structure_details
;
 Refined as an inversion twin.
;
_refine_ls_abs_structure_Flack 0.3(2)
_refine_ls_extinction_method none
_refine_ls_goodness_of_fit_ref 1.038
_refine_ls_hydrogen_treatment constr
_refine_ls_matrix_type full
_refine_ls_number_parameters 365
_refine_ls_number_reflns 7428
_refine_ls_number_restraints 0
_refine_ls_restrained_S_all 1.038
_refine_ls_R_factor_all 0.1277
_refine_ls_R_factor_gt 0.0950
_refine_ls_shift/su_max 0.117
_refine_ls_shift/su_mean 0.003
_refine_ls_structure_factor_coef Fsqd
_refine_ls_weighting_details 'w=1/[\s^2^(Fo^2^)+(0.1415P)^2^+32.5066P] where P=(Fo^2^+2Fc^2^)/3'
_refine_ls_weighting_scheme calc
_refine_ls_wR_factor_gt 0.2524
_refine_ls_wR_factor_ref 0.2857
_reflns_Friedel_coverage 0.843
_reflns_Friedel_fraction_full 0.996
_reflns_Friedel_fraction_max 0.996
_reflns_number_gt 5517
_reflns_number_total 7428
_reflns_threshold_expression 'I > 2\s(I)'
_cod_data_source_file d1cc01002f2.cif
_cod_data_source_block 3
_cod_depositor_comments 'Adding full bibliography for 7128062--7128063.cif.'
_cod_original_cell_volume 8319(6)
_cod_database_code 7128062
_shelx_shelxl_version_number 2014/7
_shelx_space_group_comment
;
The symmetry employed for this shelxl refinement is uniquely defined
by the following loop, which should always be used as a source of
symmetry information in preference to the above space-group names.
They are only intended as comments.
;

loop_
_space_group_symop_operation_xyz
'x, y, z'
'-x, -y, z'
'y, -x, -z'
'-y, x, -z'
'x+1/2, -y+1/2, z+1/2'
'-x+1/2, y+1/2, z+1/2'
'y+1/2, x+1/2, -z+1/2'
'-y+1/2, -x+1/2, -z+1/2'

loop_
_atom_site_label
_atom_site_type_symbol
_atom_site_fract_x
_atom_site_fract_y
_atom_site_fract_z
_atom_site_U_iso_or_equiv
_atom_site_adp_type
_atom_site_occupancy
_atom_site_site_symmetry_order
_atom_site_calc_flag
_atom_site_refinement_flags_posn
_atom_site_refinement_flags_adp
_atom_site_refinement_flags_occupancy
_atom_site_disorder_assembly
_atom_site_disorder_group
C1 C -0.0801(5) 0.6752(4) 0.6910(9) 0.039(3) Uani 1 1 d . . . . .
S1 S -0.02016(11) 0.66749(10) 0.6390(3) 0.0400(7) Uani 1 1 d . . . . .
C2 C -0.0876(5) 0.7263(4) 0.7306(11) 0.052(3) Uani 1 1 d . . . . .
H2 H -0.1169 0.7376 0.7668 0.062 Uiso 1 1 calc R U . . .
S2 S 0.08701(11) 0.66267(11) 0.5555(3) 0.0457(7) Uani 1 1 d . . . . .
C3 C -0.0447(4) 0.7572(5) 0.7075(14) 0.063(4) Uani 1 1 d . . . . .
H3 H -0.0441 0.7922 0.7218 0.075 Uiso 1 1 calc R U . . .
S3 S 0.14594(12) 0.56313(12) 0.4783(3) 0.0481(8) Uani 1 1 d . . . . .
C4 C -0.0024(4) 0.7308(4) 0.6607(13) 0.054(3) Uani 1 1 d . . . . .
S4 S 0.14523(12) 0.45359(11) 0.5753(3) 0.0455(7) Uani 1 1 d . . . . .
C9 C 0.1419(4) 0.6670(4) 0.4753(11) 0.044(3) Uani 1 1 d . . . . .
C8 C 0.1557(4) 0.7198(5) 0.4648(12) 0.052(3) Uani 1 1 d . . . . .
H8 H 0.1833 0.7310 0.4230 0.062 Uiso 1 1 calc R U . . .
C7 C 0.1253(5) 0.7516(5) 0.5206(15) 0.065(4) Uani 1 1 d . . . . .
H7 H 0.1311 0.7868 0.5222 0.077 Uiso 1 1 calc R U . . .
C6 C 0.0834(4) 0.7288(4) 0.5775(10) 0.040(3) Uani 1 1 d . . . . .
C5 C 0.0441(4) 0.7545(6) 0.6281(12) 0.060(4) Uani 1 1 d . . . . .
C10 C 0.1666(5) 0.6232(5) 0.4322(10) 0.046(3) Uani 1 1 d . . . . .
C11 C 0.2034(5) 0.6186(5) 0.3601(14) 0.066(4) Uani 1 1 d . . . . .
H11 H 0.2211 0.6472 0.3345 0.079 Uiso 1 1 calc R U . . .
C12 C 0.2145(5) 0.5718(5) 0.3251(12) 0.057(4) Uani 1 1 d . . . . .
H12 H 0.2366 0.5646 0.2676 0.068 Uiso 1 1 calc R U . . .
C13 C 0.1864(4) 0.5316(5) 0.3913(10) 0.043(3) Uani 1 1 d . . . . .
C14 C 0.1921(4) 0.4801(5) 0.3783(11) 0.046(3) Uani 1 1 d . . . . .
C15 C 0.1703(5) 0.4417(4) 0.4482(10) 0.043(3) Uani 1 1 d . . . . .
C16 C 0.1687(6) 0.3881(5) 0.4302(13) 0.063(4) Uani 1 1 d . . . . .
H16 H 0.1818 0.3737 0.3668 0.075 Uiso 1 1 calc R U . . .
C17 C 0.1480(6) 0.3594(4) 0.5062(9) 0.050(3) Uani 1 1 d . . . . .
H17 H 0.1416 0.3245 0.4978 0.060 Uiso 1 1 calc R U . . .
C18 C 0.1361(5) 0.3878(5) 0.6045(10) 0.047(3) Uani 1 1 d . . . . .
C19 C 0.1155(4) 0.3682(4) 0.6971(9) 0.034(2) Uani 1 1 d . . . . .
C20 C 0.0508(3) 0.8084(2) 0.6574(9) 0.042(3) Uani 1 1 d G . . . .
C21 C 0.0643(4) 0.8207(4) 0.7637(9) 0.116(10) Uani 1 1 d G . . . .
C22 C 0.0673(4) 0.8719(4) 0.7956(9) 0.112(8) Uani 1 1 d G . . . .
H22 H 0.0763 0.8801 0.8667 0.134 Uiso 1 1 calc R U . . .
C23 C 0.0567(4) 0.9107(3) 0.7212(12) 0.133(12) Uani 1 1 d G . . . .
C24 C 0.0432(4) 0.8984(3) 0.6149(11) 0.065(4) Uani 1 1 d G . . . .
H24 H 0.0361 0.9244 0.5652 0.078 Uiso 1 1 calc R U . . .
C25 C 0.0402(3) 0.8472(4) 0.5830(8) 0.089(7) Uani 1 1 d G . . . .
C26 C 0.0764(6) 0.7806(7) 0.8435(15) 0.082(5) Uani 1 1 d . . . . .
H26A H 0.0864 0.7498 0.8062 0.123 Uiso 1 1 calc R U . . .
H26B H 0.0467 0.7739 0.8876 0.123 Uiso 1 1 calc R U . . .
H26C H 0.1042 0.7919 0.8891 0.123 Uiso 1 1 calc R U . . .
C27 C 0.0668(9) 0.9656(6) 0.749(2) 0.121(8) Uani 1 1 d . . . . .
H27A H 0.1023 0.9734 0.7363 0.181 Uiso 1 1 calc R U . . .
H27B H 0.0589 0.9714 0.8246 0.181 Uiso 1 1 calc R U . . .
H27C H 0.0456 0.9874 0.7048 0.181 Uiso 1 1 calc R U . . .
C28 C 0.0285(7) 0.8372(5) 0.4672(14) 0.077(5) Uani 1 1 d . . . . .
H28A H 0.0108 0.8663 0.4369 0.116 Uiso 1 1 calc R U . . .
H28B H 0.0071 0.8073 0.4615 0.116 Uiso 1 1 calc R U . . .
H28C H 0.0599 0.8317 0.4280 0.116 Uiso 1 1 calc R U . . .
C29 C 0.2261(5) 0.4582(4) 0.2875(9) 0.039(3) Uani 1 1 d . . . . .
C30 C 0.2041(5) 0.4544(5) 0.1833(10) 0.045(3) Uani 1 1 d . . . . .
C31 C 0.2346(4) 0.4326(6) 0.0992(12) 0.055(3) Uani 1 1 d . . . . .
H31 H 0.2213 0.4296 0.0292 0.066 Uiso 1 1 calc R U . . .
C32 C 0.2838(5) 0.4158(5) 0.1208(11) 0.052(3) Uani 1 1 d . . . . .
C33 C 0.3023(5) 0.4195(5) 0.2283(10) 0.052(3) Uani 1 1 d . . . . .
H33 H 0.3353 0.4081 0.2438 0.062 Uiso 1 1 calc R U . . .
C34 C 0.2734(4) 0.4392(5) 0.3097(11) 0.045(3) Uani 1 1 d . . . . .
C35 C 0.1514(5) 0.4732(7) 0.1643(12) 0.069(4) Uani 1 1 d . . . . .
H35A H 0.1524 0.5093 0.1480 0.103 Uiso 1 1 calc R U . . .
H35B H 0.1310 0.4676 0.2283 0.103 Uiso 1 1 calc R U . . .
H35C H 0.1365 0.4550 0.1041 0.103 Uiso 1 1 calc R U . . .
C36 C 0.3161(6) 0.3906(7) 0.0336(16) 0.080(5) Uani 1 1 d . . . . .
H36A H 0.3126 0.4094 -0.0332 0.119 Uiso 1 1 calc R U . . .
H36B H 0.3046 0.3559 0.0228 0.119 Uiso 1 1 calc R U . . .
H36C H 0.3514 0.3905 0.0558 0.119 Uiso 1 1 calc R U . . .
C37 C 0.2952(8) 0.4410(7) 0.4235(15) 0.091(6) Uani 1 1 d . . . . .
H37A H 0.3320 0.4411 0.4199 0.136 Uiso 1 1 calc R U . . .
H37B H 0.2838 0.4113 0.4634 0.136 Uiso 1 1 calc R U . . .
H37C H 0.2835 0.4716 0.4596 0.136 Uiso 1 1 calc R U . . .

loop_
_atom_site_aniso_label
_atom_site_aniso_U_11
_atom_site_aniso_U_22
_atom_site_aniso_U_33
_atom_site_aniso_U_23
_atom_site_aniso_U_13
_atom_site_aniso_U_12
C1 0.045(7) 0.026(5) 0.046(6) 0.005(5) 0.010(5) -0.003(4)
S1 0.0339(14) 0.0280(13) 0.0580(17) -0.0036(12) 0.0044(13) -0.0064(11)
C2 0.075(9) 0.020(5) 0.061(8) -0.004(5) 0.025(7) -0.012(5)
S2 0.0383(15) 0.0297(14) 0.069(2) 0.0027(13) 0.0122(14) -0.0043(11)
C3 0.026(6) 0.030(6) 0.132(13) -0.029(7) 0.005(7) -0.007(4)
S3 0.0440(17) 0.0398(16) 0.0605(18) 0.0017(14) 0.0164(14) -0.0040(12)
C4 0.031(6) 0.023(5) 0.108(11) -0.006(6) -0.004(7) -0.008(4)
S4 0.0479(17) 0.0316(14) 0.0570(18) -0.0005(13) 0.0108(14) -0.0015(12)
C9 0.031(6) 0.036(6) 0.066(8) 0.005(6) 0.008(5) 0.000(5)
C8 0.019(5) 0.044(7) 0.092(10) 0.010(6) 0.020(6) -0.004(5)
C7 0.037(7) 0.034(7) 0.122(13) 0.004(8) -0.011(8) -0.004(5)
C6 0.024(5) 0.032(6) 0.065(7) -0.003(5) 0.003(5) 0.003(4)
C5 0.020(6) 0.085(10) 0.076(9) 0.029(8) 0.003(6) -0.016(6)
C10 0.044(7) 0.042(6) 0.051(7) 0.002(6) -0.001(6) 0.010(5)
C11 0.042(7) 0.046(8) 0.110(12) 0.007(8) 0.030(8) -0.010(6)
C12 0.051(8) 0.051(8) 0.069(9) -0.006(7) 0.038(7) -0.026(6)
C13 0.027(5) 0.049(7) 0.054(7) 0.000(5) 0.013(5) -0.002(5)
C14 0.032(6) 0.045(7) 0.061(8) 0.013(6) -0.003(5) -0.006(5)
C15 0.043(6) 0.035(6) 0.050(7) 0.002(5) 0.003(5) -0.006(5)
C16 0.072(10) 0.035(7) 0.081(10) -0.022(7) 0.027(8) -0.010(6)
C17 0.092(10) 0.032(6) 0.028(6) -0.001(5) 0.016(6) -0.020(6)
C18 0.039(6) 0.061(8) 0.041(6) -0.010(6) 0.010(5) 0.007(6)
C19 0.021(5) 0.028(5) 0.054(7) 0.004(5) 0.005(5) 0.002(4)
C20 0.038(6) 0.026(6) 0.063(8) -0.006(5) 0.007(6) 0.005(5)
C21 0.044(9) 0.036(8) 0.27(3) -0.009(13) 0.079(14) -0.002(7)
C22 0.035(9) 0.119(18) 0.18(2) -0.027(17) 0.017(11) -0.009(9)
C23 0.038(9) 0.027(8) 0.33(4) 0.010(15) 0.013(15) 0.000(6)
C24 0.036(7) 0.035(7) 0.125(14) 0.002(8) -0.008(8) -0.007(5)
C25 0.028(7) 0.055(9) 0.18(2) -0.032(12) 0.029(10) -0.014(6)
C26 0.045(8) 0.100(14) 0.101(13) -0.046(11) 0.000(8) -0.014(8)
C27 0.134(19) 0.038(9) 0.19(2) 0.002(12) 0.047(18) -0.010(10)
C28 0.118(14) 0.027(7) 0.086(12) 0.010(7) 0.037(10) -0.005(7)
C29 0.052(7) 0.021(5) 0.044(6) 0.010(5) 0.015(5) 0.000(4)
C30 0.040(6) 0.048(7) 0.047(7) -0.010(6) 0.007(5) -0.001(5)
C31 0.022(6) 0.074(9) 0.069(9) -0.008(7) 0.000(5) -0.003(6)
C32 0.057(8) 0.035(6) 0.063(8) -0.020(6) -0.007(6) 0.015(5)
C33 0.042(7) 0.067(9) 0.045(7) 0.000(6) -0.018(6) 0.005(6)
C34 0.031(6) 0.041(7) 0.064(8) -0.013(6) 0.017(6) -0.010(5)
C35 0.034(7) 0.110(13) 0.061(9) -0.008(8) 0.005(6) 0.004(7)
C36 0.058(9) 0.076(11) 0.105(13) -0.031(10) 0.005(9) 0.005(8)
C37 0.119(16) 0.071(11) 0.082(12) 0.012(10) -0.004(11) 0.040(11)

loop_
_atom_type_symbol
_atom_type_description
_atom_type_scat_dispersion_real
_atom_type_scat_dispersion_imag
_atom_type_scat_source
C C 0.0033 0.0016 'International Tables Vol C Tables 4.2.6.8 and 6.1.1.4'
H H 0.0000 0.0000 'International Tables Vol C Tables 4.2.6.8 and 6.1.1.4'
S S 0.1246 0.1234 'International Tables Vol C Tables 4.2.6.8 and 6.1.1.4'

loop_
_geom_angle_atom_site_label_1
_geom_angle_atom_site_label_2
_geom_angle_atom_site_label_3
_geom_angle
_geom_angle_site_symmetry_1
_geom_angle_site_symmetry_3
_geom_angle_publ_flag
C2 C1 C19 128.0(10) . 2_565 ?
C2 C1 S1 111.4(8) . . ?
C19 C1 S1 120.5(8) 2_565 . ?
C1 S1 C4 94.3(6) . . ?
C3 C2 C1 110.7(11) . . ?
C3 C2 H2 124.6 . . ?
C1 C2 H2 124.6 . . ?
C9 S2 C6 93.9(5) . . ?
C2 C3 C4 115.0(11) . . ?
C2 C3 H3 122.5 . . ?
C4 C3 H3 122.5 . . ?
C13 S3 C10 92.1(6) . . ?
C5 C4 C3 124.6(12) . . ?
C5 C4 S1 126.8(11) . . ?
C3 C4 S1 108.3(8) . . ?
C15 S4 C18 93.5(6) . . ?
C10 C9 C8 129.1(11) . . ?
C10 C9 S2 122.2(9) . . ?
C8 C9 S2 108.7(9) . . ?
C7 C8 C9 113.8(11) . . ?
C7 C8 H8 123.1 . . ?
C9 C8 H8 123.1 . . ?
C8 C7 C6 116.6(11) . . ?
C8 C7 H7 121.7 . . ?
C6 C7 H7 121.7 . . ?
C5 C6 C7 126.2(11) . . ?
C5 C6 S2 126.3(9) . . ?
C7 C6 S2 107.0(9) . . ?
C6 C5 C4 123.6(14) . . ?
C6 C5 C20 119.5(10) . . ?
C4 C5 C20 116.8(12) . . ?
C11 C10 C9 131.2(13) . . ?
C11 C10 S3 111.3(10) . . ?
C9 C10 S3 117.5(10) . . ?
C10 C11 C12 117.5(12) . . ?
C10 C11 H11 121.2 . . ?
C12 C11 H11 121.2 . . ?
C11 C12 C13 110.9(11) . . ?
C11 C12 H12 124.6 . . ?
C13 C12 H12 124.6 . . ?
C14 C13 C12 124.5(11) . . ?
C14 C13 S3 127.8(9) . . ?
C12 C13 S3 107.6(9) . . ?
C13 C14 C15 125.0(12) . . ?
C13 C14 C29 121.0(10) . . ?
C15 C14 C29 113.8(10) . . ?
C16 C15 C14 127.3(12) . . ?
C16 C15 S4 107.9(9) . . ?
C14 C15 S4 124.7(10) . . ?
C17 C16 C15 117.6(12) . . ?
C17 C16 H16 121.2 . . ?
C15 C16 H16 121.2 . . ?
C16 C17 C18 113.1(11) . . ?
C16 C17 H17 123.5 . . ?
C18 C17 H17 123.5 . . ?
C19 C18 C17 126.3(12) . . ?
C19 C18 S4 126.0(9) . . ?
C17 C18 S4 107.2(9) . . ?
C18 C19 C19 122.1(12) . 8_556 ?
C18 C19 C1 119.8(11) . 2_565 ?
C19 C19 C1 117.6(12) 8_556 2_565 ?
C21 C20 C25 120.0 . . ?
C21 C20 C5 118.9(9) . . ?
C25 C20 C5 120.9(9) . . ?
C22 C21 C20 120.0 . . ?
C22 C21 C26 118.7(10) . . ?
C20 C21 C26 121.3(10) . . ?
C21 C22 C23 120.0 . . ?
C21 C22 H22 120.0 . . ?
C23 C22 H22 120.0 . . ?
C22 C23 C24 120.0 . . ?
C22 C23 C27 120.7(14) . . ?
C24 C23 C27 118.8(14) . . ?
C25 C24 C23 120.0 . . ?
C25 C24 H24 120.0 . . ?
C23 C24 H24 120.0 . . ?
C24 C25 C20 120.0 . . ?
C24 C25 C28 116.9(9) . . ?
C20 C25 C28 123.0(9) . . ?
C21 C26 H26A 109.5 . . ?
C21 C26 H26B 109.5 . . ?
H26A C26 H26B 109.5 . . ?
C21 C26 H26C 109.5 . . ?
H26A C26 H26C 109.5 . . ?
H26B C26 H26C 109.5 . . ?
C23 C27 H27A 109.5 . . ?
C23 C27 H27B 109.5 . . ?
H27A C27 H27B 109.5 . . ?
C23 C27 H27C 109.5 . . ?
H27A C27 H27C 109.5 . . ?
H27B C27 H27C 109.5 . . ?
C25 C28 H28A 109.5 . . ?
C25 C28 H28B 109.5 . . ?
H28A C28 H28B 109.5 . . ?
C25 C28 H28C 109.5 . . ?
H28A C28 H28C 109.5 . . ?
H28B C28 H28C 109.5 . . ?
C34 C29 C30 121.9(11) . . ?
C34 C29 C14 120.9(11) . . ?
C30 C29 C14 116.9(10) . . ?
C29 C30 C31 117.6(11) . . ?
C29 C30 C35 120.0(11) . . ?
C31 C30 C35 122.4(12) . . ?
C32 C31 C30 120.3(13) . . ?
C32 C31 H31 119.8 . . ?
C30 C31 H31 119.8 . . ?
C31 C32 C33 118.4(12) . . ?
C31 C32 C36 121.2(13) . . ?
C33 C32 C36 120.3(13) . . ?
C34 C33 C32 122.0(12) . . ?
C34 C33 H33 119.0 . . ?
C32 C33 H33 119.0 . . ?
C33 C34 C29 119.7(12) . . ?
C33 C34 C37 119.1(12) . . ?
C29 C34 C37 121.2(12) . . ?
C30 C35 H35A 109.5 . . ?
C30 C35 H35B 109.5 . . ?
H35A C35 H35B 109.5 . . ?
C30 C35 H35C 109.5 . . ?
H35A C35 H35C 109.5 . . ?
H35B C35 H35C 109.5 . . ?
C32 C36 H36A 109.5 . . ?
C32 C36 H36B 109.5 . . ?
H36A C36 H36B 109.5 . . ?
C32 C36 H36C 109.5 . . ?
H36A C36 H36C 109.5 . . ?
H36B C36 H36C 109.5 . . ?
C34 C37 H37A 109.5 . . ?
C34 C37 H37B 109.5 . . ?
H37A C37 H37B 109.5 . . ?
C34 C37 H37C 109.5 . . ?
H37A C37 H37C 109.5 . . ?
H37B C37 H37C 109.5 . . ?

loop_
_geom_bond_atom_site_label_1
_geom_bond_atom_site_label_2
_geom_bond_distance
_geom_bond_site_symmetry_2
_geom_bond_publ_flag
C1 C2 1.429(16) . ?
C1 C19 1.459(15) 2_565 ?
C1 S1 1.698(12) . ?
S1 C4 1.733(11) . ?
C2 C3 1.405(17) . ?
C2 H2 0.9300 . ?
S2 C9 1.740(12) . ?
S2 C6 1.745(11) . ?
C3 C4 1.419(18) . ?
C3 H3 0.9300 . ?
S3 C13 1.710(12) . ?
S3 C10 1.747(13) . ?
C4 C5 1.415(16) . ?
S4 C15 1.720(13) . ?
S4 C18 1.767(14) . ?
C9 C10 1.411(17) . ?
C9 C8 1.425(17) . ?
C8 C7 1.335(19) . ?
C8 H8 0.9300 . ?
C7 C6 1.425(18) . ?
C7 H7 0.9300 . ?
C6 C5 1.370(19) . ?
C5 C20 1.458(18) . ?
C10 C11 1.311(18) . ?
C11 C12 1.324(19) . ?
C11 H11 0.9300 . ?
C12 C13 1.513(16) . ?
C12 H12 0.9300 . ?
C13 C14 1.358(18) . ?
C14 C15 1.434(16) . ?
C14 C29 1.534(18) . ?
C15 C16 1.415(17) . ?
C16 C17 1.310(19) . ?
C16 H16 0.9300 . ?
C17 C18 1.449(16) . ?
C17 H17 0.9300 . ?
C18 C19 1.357(16) . ?
C19 C19 1.43(2) 8_556 ?
C19 C1 1.459(15) 2_565 ?
C20 C21 1.3900 . ?
C20 C25 1.3900 . ?
C21 C22 1.3900 . ?
C21 C26 1.47(2) . ?
C22 C23 1.3900 . ?
C22 H22 0.9300 . ?
C23 C24 1.3900 . ?
C23 C27 1.494(18) . ?
C24 C25 1.3900 . ?
C24 H24 0.9300 . ?
C25 C28 1.48(2) . ?
C26 H26A 0.9600 . ?
C26 H26B 0.9600 . ?
C26 H26C 0.9600 . ?
C27 H27A 0.9600 . ?
C27 H27B 0.9600 . ?
C27 H27C 0.9600 . ?
C28 H28A 0.9600 . ?
C28 H28B 0.9600 . ?
C28 H28C 0.9600 . ?
C29 C34 1.353(17) . ?
C29 C30 1.405(17) . ?
C30 C31 1.421(18) . ?
C30 C35 1.475(18) . ?
C31 C32 1.379(18) . ?
C31 H31 0.9300 . ?
C32 C33 1.409(18) . ?
C32 C36 1.51(2) . ?
C33 C34 1.352(18) . ?
C33 H33 0.9300 . ?
C34 C37 1.51(2) . ?
C35 H35A 0.9600 . ?
C35 H35B 0.9600 . ?
C35 H35C 0.9600 . ?
C36 H36A 0.9600 . ?
C36 H36B 0.9600 . ?
C36 H36C 0.9600 . ?
C37 H37A 0.9600 . ?
C37 H37B 0.9600 . ?
C37 H37C 0.9600 . ?
